data_1514561
loop_
_publ_author_name
'McGowan, Kevin P.'
'O'Reilly, Matthew E.'
'Ghiviriga, Ion'
'Abboud, Khalil A.'
'Veige, Adam S.'

_publ_section_title
;
 Compelling mechanistic data and identification of the active species in
 tungsten-catalyzed alkyne polymerizations: conversion of a trianionic
 pincer into a new tetraanionic pincer-type ligand
;
_journal_issue 3
_journal_name_full 'Chemical Science'
_journal_page_first 1145
_journal_paper_doi 10.1039/c2sc21750c
_journal_volume 4
_journal_year 2013
_chemical_formula_moiety 'C48 H50 O2 W1, 0.5(C4 H10 O1)'
_chemical_formula_sum 'C50 H55 O2.5 W'
_chemical_formula_weight 879.79
_space_group_IT_number 14
_symmetry_cell_setting monoclinic
_symmetry_space_group_name_Hall '-P 2ybc'
_symmetry_space_group_name_H-M 'P 1 21/c 1'
_atom_sites_solution_hydrogens geom
_atom_sites_solution_primary direct
_atom_sites_solution_secondary difmap
_audit_creation_method SHELXL-97
_audit_update_record
;
2012-08-29 # Formatted by publCIF
;
_cell_angle_alpha 90.00
_cell_angle_beta 97.047(1)
_cell_angle_gamma 90.00
_cell_formula_units_Z 8
_cell_length_a 9.6683(5)
_cell_length_b 40.736(2)
_cell_length_c 21.0306(13)
_cell_measurement_reflns_used 9918
_cell_measurement_temperature 100(2)
_cell_measurement_theta_max 27.83
_cell_measurement_theta_min 2.46
_cell_volume 8220.3(8)
_computing_cell_refinement 'Bruker APEX2'
_computing_data_collection 'Bruker APEX2 (Bruker, 2008)'
_computing_data_reduction 'Bruker SAINT (Bruker, 2008)'
_computing_molecular_graphics 'Bruker SHELXTL'
_computing_publication_material 'Bruker SHELXTL'
_computing_structure_refinement 'Bruker SHELXTL'
_computing_structure_solution 'Bruker SHELXTL (Bruker, 2008)'
_diffrn_ambient_temperature 100(2)
_diffrn_measured_fraction_theta_full 0.994
_diffrn_measured_fraction_theta_max 0.994
_diffrn_measurement_device_type 'Bruker APEX-II DUO'
_diffrn_measurement_method 'phi and omega scans'
_diffrn_radiation_monochromator 'Bruker Triumph'
_diffrn_radiation_source 'fine-focus sealed tube'
_diffrn_radiation_type MoK\a
_diffrn_radiation_wavelength 0.71073
_diffrn_reflns_av_R_equivalents 0.0534
_diffrn_reflns_av_sigmaI/netI 0.0904
_diffrn_reflns_limit_h_max 12
_diffrn_reflns_limit_h_min -12
_diffrn_reflns_limit_k_max 52
_diffrn_reflns_limit_k_min -52
_diffrn_reflns_limit_l_max 25
_diffrn_reflns_limit_l_min -27
_diffrn_reflns_number 73336
_diffrn_reflns_theta_full 27.50
_diffrn_reflns_theta_max 27.50
_diffrn_reflns_theta_min 1.00
_diffrn_standards_decay_% <1
_diffrn_standards_interval_count 0
_diffrn_standards_interval_time 0
_diffrn_standards_number 0
_exptl_absorpt_coefficient_mu 2.851
_exptl_absorpt_correction_T_max 0.8801
_exptl_absorpt_correction_T_min 0.7188
_exptl_absorpt_correction_type integration
_exptl_absorpt_process_details 'Bruker SADABS'
_exptl_crystal_colour yellow
_exptl_crystal_density_diffrn 1.422
_exptl_crystal_density_method 'not measured'
_exptl_crystal_description irregular
_exptl_crystal_F_000 3592
_exptl_crystal_size_max 0.12
_exptl_crystal_size_mid 0.09
_exptl_crystal_size_min 0.05
_refine_diff_density_max 1.435
_refine_diff_density_min -1.767
_refine_diff_density_rms 0.119
_refine_ls_extinction_method none
_refine_ls_goodness_of_fit_ref 0.956
_refine_ls_hydrogen_treatment constr
_refine_ls_matrix_type full
_refine_ls_number_parameters 986
_refine_ls_number_reflns 18795
_refine_ls_number_restraints 0
_refine_ls_restrained_S_all 0.956
_refine_ls_R_factor_all 0.0700
_refine_ls_R_factor_gt 0.0361
_refine_ls_shift/su_max 0.003
_refine_ls_shift/su_mean 0.000
_refine_ls_structure_factor_coef Fsqd
_refine_ls_weighting_details 'calc w=1/[\s^2^(Fo^2^)+(0.0249P)^2^+0.0000P] where P=(Fo^2^+2Fc^2^)/3'
_refine_ls_weighting_scheme calc
_refine_ls_wR_factor_gt 0.0577
_refine_ls_wR_factor_ref 0.0694
_reflns_number_gt 12987
_reflns_number_total 18795
_reflns_threshold_expression I>2\s(I)
_cod_data_source_file c2sc21750c.txt
_cod_data_source_block mcg9
_cod_original_sg_symbol_H-M 'P2(1)/c '
_cod_original_formula_sum 'C50 H55 O2.50 W'
_cod_database_code 1514561

loop_
_symmetry_equiv_pos_as_xyz
'x, y, z'
'-x, y+1/2, -z+1/2'
'-x, -y, -z'
'x, -y-1/2, z-1/2'

loop_
_atom_site_label
_atom_site_type_symbol
_atom_site_fract_x
_atom_site_fract_y
_atom_site_fract_z
_atom_site_U_iso_or_equiv
_atom_site_adp_type
_atom_site_occupancy
_atom_site_symmetry_multiplicity
_atom_site_calc_flag
_atom_site_refinement_flags
W1 W 0.334648(17) 0.994840(4) 0.217049(8) 0.01099(5) Uani 1 1 d .
O1 O 0.4512(3) 1.02278(7) 0.27952(13) 0.0133(7) Uani 1 1 d .
O2 O 0.2582(3) 0.96647(6) 0.14525(13) 0.0124(6) Uani 1 1 d .
C1 C 0.2427(4) 0.93328(10) 0.1432(2) 0.0129(9) Uani 1 1 d .
C2 C 0.1203(4) 0.92002(10) 0.1086(2) 0.015(1) Uani 1 1 d .
C3 C 0.1071(5) 0.88616(10) 0.1083(2) 0.0201(10) Uani 1 1 d .
H3A H 0.0246 0.8766 0.0869 0.024 Uiso 1 1 calc R
C4 C 0.2108(5) 0.86564(11) 0.1382(2) 0.0230(11) Uani 1 1 d .
H4A H 0.1975 0.8425 0.1378 0.028 Uiso 1 1 calc R
C5 C 0.3314(5) 0.87879(10) 0.1682(2) 0.0171(10) Uani 1 1 d .
H5A H 0.4036 0.8647 0.1868 0.021 Uiso 1 1 calc R
C6 C 0.3497(4) 0.91269(10) 0.1719(2) 0.0139(9) Uani 1 1 d .
C7 C 0.4837(4) 0.9253(1) 0.2056(2) 0.0128(9) Uani 1 1 d .
C8 C 0.6121(4) 0.91372(10) 0.1907(2) 0.0161(10) Uani 1 1 d .
H8A H 0.6147 0.8977 0.1580 0.019 Uiso 1 1 calc R
C9 C 0.7350(5) 0.92542(10) 0.2231(2) 0.0184(10) Uani 1 1 d .
H9A H 0.8213 0.9169 0.2131 0.022 Uiso 1 1 calc R
C10 C 0.7347(4) 0.94925(10) 0.2699(2) 0.0168(10) Uani 1 1 d .
H10A H 0.8206 0.9574 0.2906 0.020 Uiso 1 1 calc R
C11 C 0.6097(4) 0.96142(10) 0.2870(2) 0.0135(9) Uani 1 1 d .
C12 C 0.4840(4) 0.94839(10) 0.25554(19) 0.0110(9) Uani 1 1 d .
C13 C 0.6088(4) 0.98533(10) 0.3405(2) 0.0144(10) Uani 1 1 d .
C14 C 0.6915(5) 0.97864(11) 0.3977(2) 0.0224(11) Uani 1 1 d .
H14A H 0.7445 0.9590 0.4019 0.027 Uiso 1 1 calc R
C15 C 0.6976(5) 1.00012(13) 0.4482(2) 0.0346(13) Uani 1 1 d .
H15A H 0.7533 0.9951 0.4874 0.042 Uiso 1 1 calc R
C16 C 0.6226(5) 1.02909(12) 0.4419(2) 0.0311(13) Uani 1 1 d .
H16A H 0.6282 1.0437 0.4774 0.037 Uiso 1 1 calc R
C17 C 0.5398(5) 1.03768(11) 0.3861(2) 0.0211(11) Uani 1 1 d .
C18 C 0.5313(4) 1.01481(9) 0.3342(2) 0.0108(9) Uani 1 1 d .
C19 C 0.0111(4) 0.94197(10) 0.0700(2) 0.0163(10) Uani 1 1 d .
C20 C -0.1170(4) 0.92239(11) 0.0411(2) 0.0249(12) Uani 1 1 d .
H20A H -0.1621 0.9124 0.0756 0.037 Uiso 1 1 calc R
H20B H -0.0878 0.9051 0.0131 0.037 Uiso 1 1 calc R
H20C H -0.1827 0.9371 0.0160 0.037 Uiso 1 1 calc R
C21 C 0.0798(5) 0.95763(10) 0.0146(2) 0.0192(10) Uani 1 1 d .
H21A H 0.1527 0.9730 0.0323 0.029 Uiso 1 1 calc R
H21B H 0.0092 0.9695 -0.0140 0.029 Uiso 1 1 calc R
H21C H 0.1212 0.9404 -0.0094 0.029 Uiso 1 1 calc R
C22 C -0.0428(4) 0.96940(11) 0.1110(2) 0.0219(11) Uani 1 1 d .
H22A H -0.0789 0.9597 0.1483 0.033 Uiso 1 1 calc R
H22B H -0.1174 0.9815 0.0853 0.033 Uiso 1 1 calc R
H22C H 0.0337 0.9844 0.1255 0.033 Uiso 1 1 calc R
C23 C 0.4570(5) 1.07023(11) 0.3807(2) 0.0211(11) Uani 1 1 d .
C24 C 0.3016(5) 1.06322(11) 0.3700(2) 0.0276(12) Uani 1 1 d .
H24A H 0.2770 1.0482 0.4031 0.041 Uiso 1 1 calc R
H24B H 0.2776 1.0532 0.3277 0.041 Uiso 1 1 calc R
H24C H 0.2499 1.0838 0.3721 0.041 Uiso 1 1 calc R
C25 C 0.4985(5) 1.09168(11) 0.3266(2) 0.0314(13) Uani 1 1 d .
H25A H 0.4744 1.0804 0.2856 0.047 Uiso 1 1 calc R
H25B H 0.5991 1.0957 0.3335 0.047 Uiso 1 1 calc R
H25C H 0.4486 1.1126 0.3261 0.047 Uiso 1 1 calc R
C26 C 0.4858(5) 1.09018(13) 0.4425(2) 0.0385(14) Uani 1 1 d .
H26A H 0.4571 1.0775 0.4783 0.058 Uiso 1 1 calc R
H26B H 0.4330 1.1108 0.4380 0.058 Uiso 1 1 calc R
H26C H 0.5856 1.0951 0.4509 0.058 Uiso 1 1 calc R
C27 C 0.1896(4) 1.03139(10) 0.1940(2) 0.0125(9) Uani 1 1 d .
C28 C 0.0497(4) 1.04112(10) 0.2090(2) 0.0129(9) Uani 1 1 d .
C29 C 0.0014(4) 1.03075(11) 0.2654(2) 0.0217(11) Uani 1 1 d .
H29A H 0.0591 1.0174 0.2947 0.026 Uiso 1 1 calc R
C30 C -0.1301(5) 1.03976(12) 0.2794(2) 0.0260(12) Uani 1 1 d .
H30A H -0.1615 1.0327 0.3182 0.031 Uiso 1 1 calc R
C31 C -0.2141(5) 1.05873(12) 0.2374(3) 0.0293(13) Uani 1 1 d .
H31A H -0.3041 1.0648 0.2470 0.035 Uiso 1 1 calc R
C32 C -0.1691(5) 1.06913(12) 0.1811(3) 0.0285(12) Uani 1 1 d .
H32A H -0.2278 1.0824 0.1520 0.034 Uiso 1 1 calc R
C33 C -0.0376(4) 1.06023(10) 0.1670(2) 0.0201(11) Uani 1 1 d .
H33A H -0.0072 1.0673 0.1280 0.024 Uiso 1 1 calc R
C34 C 0.2613(4) 1.04707(10) 0.1517(2) 0.015(1) Uani 1 1 d .
H34A H 0.2198 1.0664 0.1327 0.018 Uiso 1 1 calc R
C35 C 0.3984(4) 1.03736(10) 0.1314(2) 0.0117(9) Uani 1 1 d .
C36 C 0.4525(4) 1.06063(10) 0.0841(2) 0.0120(9) Uani 1 1 d .
C37 C 0.4697(4) 1.09363(11) 0.0988(2) 0.0202(11) Uani 1 1 d .
H37A H 0.4464 1.1017 0.1385 0.024 Uiso 1 1 calc R
C38 C 0.5209(5) 1.11484(11) 0.0557(2) 0.0242(11) Uani 1 1 d .
H38A H 0.5336 1.1374 0.0662 0.029 Uiso 1 1 calc R
C39 C 0.5534(5) 1.10346(12) -0.0023(2) 0.0250(11) Uani 1 1 d .
H39A H 0.5873 1.1182 -0.0319 0.030 Uiso 1 1 calc R
C40 C 0.5366(4) 1.07064(12) -0.0173(2) 0.0221(11) Uani 1 1 d .
H40A H 0.5600 1.0626 -0.0570 0.027 Uiso 1 1 calc R
C41 C 0.4858(4) 1.04944(11) 0.0255(2) 0.0193(10) Uani 1 1 d .
H41A H 0.4735 1.0269 0.0147 0.023 Uiso 1 1 calc R
C42 C 0.4697(4) 1.01075(9) 0.15434(19) 0.0107(9) Uani 1 1 d .
C43 C 0.6079(4) 0.99853(10) 0.1384(2) 0.0153(10) Uani 1 1 d .
H43A H 0.6422 1.0132 0.1069 0.023 Uiso 1 1 calc R
H43B H 0.5968 0.9763 0.1205 0.023 Uiso 1 1 calc R
H43C H 0.6748 0.9981 0.1774 0.023 Uiso 1 1 calc R
C44 C 0.3469(4) 0.9593(1) 0.27480(19) 0.0112(9) Uani 1 1 d .
C45 C 0.2701(4) 0.94233(10) 0.3249(2) 0.0158(10) Uani 1 1 d .
C46 C 0.1236(5) 0.93316(12) 0.2944(2) 0.0281(12) Uani 1 1 d .
H46A H 0.0760 0.9528 0.2758 0.042 Uiso 1 1 calc R
H46B H 0.0710 0.9240 0.3272 0.042 Uiso 1 1 calc R
H46C H 0.1298 0.9168 0.2607 0.042 Uiso 1 1 calc R
C47 C 0.3462(5) 0.91167(12) 0.3513(3) 0.0356(14) Uani 1 1 d .
H47A H 0.4405 0.9176 0.3705 0.053 Uiso 1 1 calc R
H47B H 0.3518 0.8959 0.3165 0.053 Uiso 1 1 calc R
H47C H 0.2954 0.9018 0.3840 0.053 Uiso 1 1 calc R
C48 C 0.2577(5) 0.96594(12) 0.3808(2) 0.0294(12) Uani 1 1 d .
H48A H 0.3511 0.9717 0.4014 0.044 Uiso 1 1 calc R
H48B H 0.2052 0.9553 0.4121 0.044 Uiso 1 1 calc R
H48C H 0.2090 0.9859 0.3647 0.044 Uiso 1 1 calc R
W1' W 0.060992(18) 0.243940(4) 0.236287(9) 0.01400(5) Uani 1 1 d .
O1' O 0.1834(3) 0.26248(7) 0.30943(14) 0.0161(7) Uani 1 1 d .
O2' O -0.0182(3) 0.22750(7) 0.15170(14) 0.0171(7) Uani 1 1 d .
C1' C 0.2579(4) 0.24781(11) 0.36009(19) 0.0158(10) Uani 1 1 d .
C2' C 0.2717(4) 0.2643(1) 0.4193(2) 0.018(1) Uani 1 1 d .
C3' C 0.3507(4) 0.24880(11) 0.4703(2) 0.0227(11) Uani 1 1 d .
H3'A H 0.3598 0.2591 0.5112 0.027 Uiso 1 1 calc R
C4' C 0.4166(5) 0.21909(11) 0.4642(2) 0.0234(11) Uani 1 1 d .
H4'A H 0.4688 0.2092 0.5004 0.028 Uiso 1 1 calc R
C5' C 0.4063(5) 0.20405(11) 0.4058(2) 0.0198(10) Uani 1 1 d .
H5'A H 0.4540 0.1839 0.4016 0.024 Uiso 1 1 calc R
C6' C 0.3272(4) 0.21756(11) 0.3524(2) 0.0169(10) Uani 1 1 d .
C7' C 0.3261(4) 0.20037(10) 0.2896(2) 0.0166(10) Uani 1 1 d .
C8' C 0.4512(5) 0.18952(11) 0.2702(2) 0.0224(11) Uani 1 1 d .
H8'A H 0.5368 0.1936 0.2963 0.027 Uiso 1 1 calc R
C9' C 0.4505(5) 0.17269(11) 0.2126(2) 0.0213(11) Uani 1 1 d .
H9'A H 0.5357 0.1646 0.2006 0.026 Uiso 1 1 calc R
C10' C 0.3284(5) 0.16765(10) 0.1727(2) 0.0201(11) Uani 1 1 d .
H10B H 0.3309 0.1568 0.1329 0.024 Uiso 1 1 calc R
C11' C 0.2002(4) 0.17829(10) 0.1902(2) 0.016(1) Uani 1 1 d .
C12' C 0.2001(4) 0.19318(10) 0.2501(2) 0.0163(10) Uani 1 1 d .
C13' C 0.0705(4) 0.17246(10) 0.1459(2) 0.0174(10) Uani 1 1 d .
C14' C 0.0519(5) 0.14143(11) 0.1175(2) 0.0223(11) Uani 1 1 d .
H14B H 0.1159 0.1243 0.1305 0.027 Uiso 1 1 calc R
C15' C -0.0582(5) 0.13543(11) 0.0710(2) 0.0266(12) Uani 1 1 d .
H15B H -0.0728 0.1140 0.0538 0.032 Uiso 1 1 calc R
C16' C -0.1478(5) 0.16067(11) 0.0491(2) 0.0217(11) Uani 1 1 d .
H16B H -0.2201 0.1563 0.0153 0.026 Uiso 1 1 calc R
C17' C -0.1354(4) 0.19198(10) 0.0747(2) 0.0175(10) Uani 1 1 d .
C18' C -0.0279(4) 0.19718(10) 0.1260(2) 0.0162(10) Uani 1 1 d .
C19' C 0.2044(5) 0.29819(11) 0.4276(2) 0.0191(10) Uani 1 1 d .
C20' C 0.2272(5) 0.30967(12) 0.4969(2) 0.0304(12) Uani 1 1 d .
H20D H 0.3274 0.3106 0.5115 0.046 Uiso 1 1 calc R
H20E H 0.1825 0.2943 0.5238 0.046 Uiso 1 1 calc R
H20F H 0.1865 0.3315 0.5001 0.046 Uiso 1 1 calc R
C21' C 0.2665(5) 0.32399(11) 0.3865(2) 0.0283(12) Uani 1 1 d .
H21D H 0.3678 0.3247 0.3979 0.043 Uiso 1 1 calc R
H21E H 0.2266 0.3455 0.3942 0.043 Uiso 1 1 calc R
H21F H 0.2448 0.3182 0.3412 0.043 Uiso 1 1 calc R
C22' C 0.0463(4) 0.29640(11) 0.4078(2) 0.0240(11) Uani 1 1 d .
H22D H 0.0101 0.2759 0.4237 0.036 Uiso 1 1 calc R
H22E H 0.0269 0.2970 0.3610 0.036 Uiso 1 1 calc R
H22F H 0.0012 0.3151 0.4260 0.036 Uiso 1 1 calc R
C23' C -0.2357(5) 0.21944(11) 0.0495(2) 0.0208(11) Uani 1 1 d .
C24' C -0.1572(5) 0.25084(11) 0.0331(2) 0.0287(12) Uani 1 1 d .
H24D H -0.0855 0.2451 0.0059 0.043 Uiso 1 1 calc R
H24E H -0.1131 0.2610 0.0727 0.043 Uiso 1 1 calc R
H24F H -0.2232 0.2663 0.0103 0.043 Uiso 1 1 calc R
C25' C -0.3328(5) 0.22779(12) 0.1003(2) 0.0290(12) Uani 1 1 d .
H25D H -0.2766 0.2339 0.1405 0.044 Uiso 1 1 calc R
H25E H -0.3901 0.2086 0.1075 0.044 Uiso 1 1 calc R
H25F H -0.3934 0.2462 0.0851 0.044 Uiso 1 1 calc R
C26' C -0.3254(5) 0.20899(12) -0.0121(2) 0.0312(13) Uani 1 1 d .
H26D H -0.2649 0.2021 -0.0439 0.047 Uiso 1 1 calc R
H26E H -0.3833 0.2275 -0.0291 0.047 Uiso 1 1 calc R
H26F H -0.3854 0.1906 -0.0030 0.047 Uiso 1 1 calc R
C27' C -0.0762(4) 0.28297(10) 0.2296(2) 0.0153(10) Uani 1 1 d .
C28' C -0.2185(4) 0.2900(1) 0.2440(2) 0.0167(10) Uani 1 1 d .
C29' C -0.2732(5) 0.27446(11) 0.2943(2) 0.0234(11) Uani 1 1 d .
H29B H -0.2161 0.2599 0.3214 0.028 Uiso 1 1 calc R
C30' C -0.4094(5) 0.27982(12) 0.3054(2) 0.0296(13) Uani 1 1 d .
H30B H -0.4449 0.2691 0.3402 0.036 Uiso 1 1 calc R
C31' C -0.4946(5) 0.30077(13) 0.2659(3) 0.0316(13) Uani 1 1 d .
H31B H -0.5884 0.3044 0.2733 0.038 Uiso 1 1 calc R
C32' C -0.4415(5) 0.31635(12) 0.2156(3) 0.0312(13) Uani 1 1 d .
H32B H -0.4993 0.3308 0.1886 0.037 Uiso 1 1 calc R
C33' C -0.3053(5) 0.31111(11) 0.2043(2) 0.0237(11) Uani 1 1 d .
H33B H -0.2704 0.3219 0.1694 0.028 Uiso 1 1 calc R
C34' C 0.0011(4) 0.30358(10) 0.1975(2) 0.0164(10) Uani 1 1 d .
H34B H -0.0340 0.3252 0.1900 0.020 Uiso 1 1 calc R
C35' C 0.1362(4) 0.29572(10) 0.1728(2) 0.0151(10) Uani 1 1 d .
C36' C 0.1945(4) 0.32324(10) 0.1373(2) 0.0171(10) Uani 1 1 d .
C37' C 0.2221(5) 0.31931(11) 0.0744(2) 0.0250(11) Uani 1 1 d .
H37B H 0.2011 0.2991 0.0529 0.030 Uiso 1 1 calc R
C38' C 0.2803(5) 0.34482(12) 0.0430(2) 0.0297(12) Uani 1 1 d .
H38B H 0.2995 0.3420 0.0001 0.036 Uiso 1 1 calc R
C39' C 0.3101(5) 0.37427(12) 0.0741(3) 0.0329(13) Uani 1 1 d .
H39B H 0.3505 0.3917 0.0528 0.039 Uiso 1 1 calc R
C40' C 0.2814(5) 0.37822(11) 0.1357(3) 0.0304(13) Uani 1 1 d .
H40B H 0.3022 0.3985 0.1572 0.036 Uiso 1 1 calc R
C41' C 0.2226(5) 0.35301(11) 0.1671(2) 0.0231(11) Uani 1 1 d .
H41B H 0.2013 0.3562 0.2096 0.028 Uiso 1 1 calc R
C42' C 0.1995(4) 0.26588(10) 0.1832(2) 0.0166(10) Uani 1 1 d .
C43' C 0.3267(4) 0.25420(11) 0.1562(2) 0.0194(10) Uani 1 1 d .
H43D H 0.3751 0.2730 0.1400 0.029 Uiso 1 1 calc R
H43E H 0.2995 0.2388 0.1210 0.029 Uiso 1 1 calc R
H43F H 0.3889 0.2431 0.1898 0.029 Uiso 1 1 calc R
C44' C 0.0647(4) 0.20157(10) 0.2728(2) 0.0167(10) Uani 1 1 d .
C45' C -0.0210(5) 0.17835(11) 0.3103(2) 0.0223(11) Uani 1 1 d .
C46' C -0.0306(6) 0.19272(14) 0.3769(3) 0.0438(15) Uani 1 1 d .
H46D H -0.0727 0.2146 0.3725 0.066 Uiso 1 1 calc R
H46E H 0.0631 0.1944 0.4005 0.066 Uiso 1 1 calc R
H46F H -0.0882 0.1784 0.4003 0.066 Uiso 1 1 calc R
C47' C 0.0472(6) 0.14435(12) 0.3170(3) 0.0449(16) Uani 1 1 d .
H47D H 0.0596 0.1359 0.2744 0.067 Uiso 1 1 calc R
H47E H -0.0126 0.1294 0.3377 0.067 Uiso 1 1 calc R
H47F H 0.1382 0.1461 0.3430 0.067 Uiso 1 1 calc R
C48' C -0.1663(5) 0.17503(14) 0.2735(3) 0.0417(15) Uani 1 1 d .
H48D H -0.1587 0.1671 0.2300 0.063 Uiso 1 1 calc R
H48E H -0.2127 0.1965 0.2712 0.063 Uiso 1 1 calc R
H48F H -0.2208 0.1594 0.2955 0.063 Uiso 1 1 calc R
O3 O 0.8439(4) 0.1159(1) 0.4972(2) 0.0529(11) Uani 1 1 d .
C51 C 0.7031(7) 0.15987(14) 0.5245(3) 0.0563(18) Uani 1 1 d .
H51A H 0.7023 0.1802 0.5495 0.084 Uiso 1 1 calc R
H51B H 0.6366 0.1442 0.5389 0.084 Uiso 1 1 calc R
H51C H 0.6767 0.1648 0.4790 0.084 Uiso 1 1 calc R
C52 C 0.8433(6) 0.14559(15) 0.5335(3) 0.0514(17) Uani 1 1 d .
H52A H 0.9110 0.1613 0.5192 0.062 Uiso 1 1 calc R
H52B H 0.8710 0.1409 0.5795 0.062 Uiso 1 1 calc R
C53 C 0.9758(7) 0.1013(2) 0.5006(4) 0.076(2) Uani 1 1 d .
H53A H 1.0101 0.0962 0.5458 0.091 Uiso 1 1 calc R
H53B H 1.0419 0.1169 0.4844 0.091 Uiso 1 1 calc R
C54 C 0.9706(7) 0.07146(19) 0.4630(4) 0.087(3) Uani 1 1 d .
H54A H 1.0643 0.0620 0.4652 0.131 Uiso 1 1 calc R
H54B H 0.9357 0.0765 0.4183 0.131 Uiso 1 1 calc R
H54C H 0.9082 0.0557 0.4801 0.131 Uiso 1 1 calc R

loop_
_atom_site_aniso_label
_atom_site_aniso_U_11
_atom_site_aniso_U_22
_atom_site_aniso_U_33
_atom_site_aniso_U_23
_atom_site_aniso_U_13
_atom_site_aniso_U_12
W1 0.00963(8) 0.01245(9) 0.01113(10) 0.00096(8) 0.00229(6) 0.00179(7)
O1 0.0152(16) 0.0144(16) 0.0101(17) -0.0035(12) 0.0006(13) -0.0005(13)
O2 0.0106(15) 0.0095(15) 0.0163(17) 0.0012(12) -0.0011(13) 0.0001(12)
C1 0.013(2) 0.016(2) 0.010(2) 0.0015(18) 0.0052(18) 0.0004(18)
C2 0.016(2) 0.017(2) 0.013(3) 0.0019(19) 0.0044(19) -0.0004(19)
C3 0.019(2) 0.020(3) 0.020(3) -0.001(2) -0.001(2) -0.004(2)
C4 0.033(3) 0.011(2) 0.025(3) 0.002(2) 0.001(2) -0.007(2)
C5 0.023(3) 0.015(2) 0.013(3) 0.0013(19) 0.000(2) 0.002(2)
C6 0.016(2) 0.017(2) 0.010(2) 0.0026(18) 0.0029(18) -0.0020(19)
C7 0.015(2) 0.011(2) 0.013(3) 0.0071(18) 0.0033(18) 0.0036(18)
C8 0.021(2) 0.014(2) 0.015(3) 0.0038(19) 0.007(2) 0.005(2)
C9 0.017(2) 0.018(2) 0.021(3) 0.006(2) 0.005(2) 0.006(2)
C10 0.012(2) 0.019(3) 0.019(3) 0.003(2) -0.0013(19) 0.0009(19)
C11 0.016(2) 0.013(2) 0.010(2) 0.0034(18) 0.0002(18) 0.0040(19)
C12 0.012(2) 0.014(2) 0.008(2) 0.0051(17) 0.0039(18) 0.0026(18)
C13 0.009(2) 0.018(2) 0.015(3) 0.0020(19) -0.0038(18) -0.0022(18)
C14 0.019(2) 0.024(3) 0.024(3) 0.002(2) -0.001(2) 0.002(2)
C15 0.038(3) 0.047(4) 0.016(3) -0.004(2) -0.011(2) 0.009(3)
C16 0.035(3) 0.037(3) 0.019(3) -0.010(2) -0.004(2) 0.005(3)
C17 0.017(2) 0.028(3) 0.018(3) -0.003(2) 0.002(2) -0.002(2)
C18 0.008(2) 0.010(2) 0.015(3) -0.0007(17) 0.0021(18) -0.0034(17)
C19 0.015(2) 0.017(2) 0.017(3) -0.0012(19) -0.0008(19) -0.0007(19)
C20 0.017(2) 0.026(3) 0.030(3) 0.001(2) -0.006(2) 0.001(2)
C21 0.024(3) 0.019(2) 0.014(3) 0.000(2) 0.001(2) 0.003(2)
C22 0.015(2) 0.027(3) 0.024(3) 0.005(2) 0.002(2) 0.002(2)
C23 0.021(3) 0.023(3) 0.020(3) -0.009(2) 0.004(2) 0.003(2)
C24 0.025(3) 0.028(3) 0.033(3) -0.004(2) 0.011(2) 0.003(2)
C25 0.032(3) 0.020(3) 0.045(4) -0.005(2) 0.017(3) 0.003(2)
C26 0.038(3) 0.038(3) 0.038(4) -0.023(3) -0.002(3) 0.010(3)
C27 0.012(2) 0.009(2) 0.016(3) 0.0003(18) 0.0019(18) -0.0021(18)
C28 0.012(2) 0.013(2) 0.013(3) -0.0036(18) 0.0013(18) -0.0006(18)
C29 0.017(3) 0.029(3) 0.020(3) 0.004(2) 0.005(2) 0.002(2)
C30 0.019(3) 0.036(3) 0.026(3) -0.002(2) 0.012(2) -0.002(2)
C31 0.012(2) 0.034(3) 0.044(4) -0.008(3) 0.013(2) 0.000(2)
C32 0.013(2) 0.026(3) 0.045(4) 0.002(2) -0.001(2) 0.006(2)
C33 0.017(2) 0.020(3) 0.024(3) 0.001(2) 0.001(2) 0.000(2)
C34 0.013(2) 0.015(2) 0.017(3) -0.0002(19) -0.0012(19) 0.0045(19)
C35 0.013(2) 0.014(2) 0.008(2) -0.0030(18) 0.0035(18) 0.0000(18)
C36 0.008(2) 0.015(2) 0.013(3) 0.0047(18) 0.0003(17) 0.0039(18)
C37 0.019(2) 0.021(3) 0.021(3) -0.002(2) 0.005(2) 0.001(2)
C38 0.030(3) 0.016(3) 0.028(3) 0.002(2) 0.009(2) -0.004(2)
C39 0.025(3) 0.030(3) 0.020(3) 0.007(2) 0.006(2) -0.005(2)
C40 0.019(2) 0.034(3) 0.014(3) 0.001(2) 0.004(2) -0.002(2)
C41 0.023(3) 0.016(2) 0.019(3) -0.001(2) 0.005(2) 0.000(2)
C42 0.010(2) 0.010(2) 0.013(2) -0.0061(17) 0.0048(17) -0.0046(17)
C43 0.017(2) 0.013(2) 0.017(2) -0.0005(18) 0.0032(18) 0.0015(19)
C44 0.011(2) 0.015(2) 0.008(2) -0.0004(18) 0.0024(17) -0.0021(18)
C45 0.012(2) 0.021(2) 0.014(3) 0.006(2) 0.0018(19) 0.0002(19)
C46 0.019(3) 0.038(3) 0.028(3) 0.008(2) 0.007(2) -0.008(2)
C47 0.032(3) 0.037(3) 0.041(4) 0.024(3) 0.018(3) 0.010(3)
C48 0.034(3) 0.042(3) 0.015(3) 0.001(2) 0.012(2) -0.009(3)
W1' 0.01384(9) 0.01332(9) 0.01508(10) -0.00050(8) 0.00267(7) 0.00093(8)
O1' 0.0188(16) 0.0141(17) 0.0157(18) -0.0006(13) 0.0037(13) 0.0007(13)
O2' 0.0187(16) 0.0148(16) 0.0174(18) -0.0017(13) 0.0004(13) 0.0021(13)
C1' 0.015(2) 0.030(3) 0.003(2) -0.003(2) 0.0046(17) -0.001(2)
C2' 0.014(2) 0.021(3) 0.020(3) 0.002(2) 0.0047(19) -0.0014(19)
C3' 0.021(2) 0.034(3) 0.013(3) -0.002(2) 0.004(2) -0.001(2)
C4' 0.023(3) 0.030(3) 0.017(3) 0.008(2) -0.001(2) 0.003(2)
C5' 0.019(2) 0.022(3) 0.018(3) 0.003(2) 0.001(2) 0.000(2)
C6' 0.013(2) 0.021(3) 0.017(3) -0.005(2) 0.0034(19) -0.001(2)
C7' 0.018(2) 0.013(2) 0.019(3) 0.0052(19) 0.005(2) 0.0038(19)
C8' 0.017(2) 0.021(3) 0.029(3) 0.001(2) 0.004(2) 0.002(2)
C9' 0.020(3) 0.019(3) 0.025(3) 0.001(2) 0.007(2) 0.006(2)
C10' 0.022(3) 0.013(2) 0.025(3) -0.003(2) 0.005(2) 0.005(2)
C11' 0.019(2) 0.007(2) 0.022(3) 0.0013(19) 0.000(2) 0.0013(19)
C12' 0.016(2) 0.009(2) 0.024(3) 0.002(2) 0.002(2) 0.0009(19)
C13' 0.019(2) 0.015(2) 0.019(3) -0.002(2) 0.006(2) 0.000(2)
C14' 0.027(3) 0.014(2) 0.027(3) 0.001(2) 0.009(2) 0.002(2)
C15' 0.034(3) 0.018(3) 0.027(3) -0.004(2) 0.001(2) -0.005(2)
C16' 0.018(2) 0.027(3) 0.021(3) -0.007(2) 0.003(2) -0.003(2)
C17' 0.017(2) 0.020(3) 0.016(3) -0.001(2) 0.005(2) -0.001(2)
C18' 0.020(2) 0.015(2) 0.014(3) -0.0018(19) 0.005(2) -0.003(2)
C19' 0.023(3) 0.019(3) 0.015(3) -0.007(2) 0.002(2) 0.002(2)
C20' 0.031(3) 0.036(3) 0.024(3) -0.007(2) 0.001(2) 0.010(2)
C21' 0.034(3) 0.022(3) 0.031(3) -0.003(2) 0.010(2) -0.002(2)
C22' 0.020(3) 0.027(3) 0.026(3) -0.004(2) 0.006(2) 0.006(2)
C23' 0.019(2) 0.028(3) 0.015(3) -0.004(2) 0.000(2) 0.004(2)
C24' 0.035(3) 0.026(3) 0.025(3) 0.001(2) 0.003(2) 0.007(2)
C25' 0.021(3) 0.038(3) 0.028(3) -0.007(2) 0.003(2) 0.002(2)
C26' 0.029(3) 0.038(3) 0.025(3) -0.005(2) -0.001(2) 0.008(2)
C27' 0.022(2) 0.013(2) 0.011(3) -0.0018(18) 0.0011(19) 0.0005(19)
C28' 0.015(2) 0.015(2) 0.020(3) -0.008(2) 0.001(2) -0.002(2)
C29' 0.017(2) 0.030(3) 0.024(3) -0.003(2) 0.007(2) -0.007(2)
C30' 0.025(3) 0.037(3) 0.029(3) -0.015(2) 0.012(2) -0.013(2)
C31' 0.018(3) 0.037(3) 0.042(4) -0.023(3) 0.008(2) -0.002(2)
C32' 0.019(3) 0.032(3) 0.042(4) -0.012(3) 0.001(3) 0.002(2)
C33' 0.019(3) 0.023(3) 0.028(3) -0.005(2) 0.001(2) 0.000(2)
C34' 0.020(2) 0.011(2) 0.018(3) 0.0004(19) 0.003(2) 0.0017(19)
C35' 0.014(2) 0.019(2) 0.012(3) -0.0005(19) -0.0003(18) -0.0033(19)
C36' 0.015(2) 0.016(2) 0.021(3) 0.003(2) 0.004(2) 0.0015(19)
C37' 0.031(3) 0.020(3) 0.026(3) 0.000(2) 0.009(2) -0.002(2)
C38' 0.039(3) 0.027(3) 0.027(3) 0.002(2) 0.017(2) 0.000(2)
C39' 0.045(3) 0.022(3) 0.035(4) 0.001(2) 0.018(3) -0.003(2)
C40' 0.040(3) 0.014(3) 0.039(4) -0.005(2) 0.013(3) -0.007(2)
C41' 0.026(3) 0.021(3) 0.024(3) -0.001(2) 0.010(2) 0.000(2)
C42' 0.014(2) 0.013(2) 0.021(3) -0.0053(19) -0.0050(19) -0.0034(19)
C43' 0.022(2) 0.020(2) 0.018(3) -0.001(2) 0.0057(19) 0.000(2)
C44' 0.013(2) 0.019(2) 0.017(3) -0.001(2) -0.0005(19) 0.0004(19)
C45' 0.020(3) 0.020(3) 0.028(3) 0.008(2) 0.008(2) -0.001(2)
C46' 0.048(4) 0.054(4) 0.034(4) 0.007(3) 0.021(3) -0.011(3)
C47' 0.040(3) 0.028(3) 0.071(5) 0.022(3) 0.023(3) 0.008(3)
C48' 0.023(3) 0.052(4) 0.052(4) 0.014(3) 0.010(3) -0.012(3)
O3 0.031(2) 0.062(3) 0.066(3) -0.007(2) 0.005(2) -0.013(2)
C51 0.079(5) 0.035(4) 0.049(4) 0.001(3) -0.013(4) -0.011(3)
C52 0.052(4) 0.060(4) 0.039(4) 0.010(3) -0.006(3) -0.033(4)
C53 0.042(4) 0.107(7) 0.082(6) 0.023(5) 0.017(4) -0.001(4)
C54 0.056(5) 0.098(6) 0.119(7) -0.026(6) 0.056(5) -0.017(4)

loop_
_atom_type_symbol
_atom_type_description
_atom_type_scat_dispersion_real
_atom_type_scat_dispersion_imag
_atom_type_scat_source
C C 0.0033 0.0016 'International Tables Vol C Tables 4.2.6.8 and 6.1.1.4'
H H 0.0000 0.0000 'International Tables Vol C Tables 4.2.6.8 and 6.1.1.4'
O O 0.0106 0.0060 'International Tables Vol C Tables 4.2.6.8 and 6.1.1.4'
W W -0.8490 6.8722 'International Tables Vol C Tables 4.2.6.8 and 6.1.1.4'

loop_
_geom_angle_atom_site_label_1
_geom_angle_atom_site_label_2
_geom_angle_atom_site_label_3
_geom_angle
C44 W1 O2 91.80(15)
C44 W1 O1 91.62(15)
O2 W1 O1 166.74(11)
C44 W1 C27 133.91(17)
O2 W1 C27 93.63(14)
O1 W1 C27 93.22(14)
C44 W1 C42 131.03(16)
O2 W1 C42 84.37(13)
O1 W1 C42 83.72(13)
C27 W1 C42 95.06(16)
C44 W1 C12 37.59(15)
O2 W1 C12 87.17(12)
O1 W1 C12 87.73(13)
C27 W1 C12 171.50(15)
C42 W1 C12 93.44(15)
C44 W1 C34 165.21(15)
O2 W1 C34 91.30(12)
O1 W1 C34 88.65(12)
C27 W1 C34 31.39(14)
C42 W1 C34 63.69(14)
C12 W1 C34 157.11(13)
C44 W1 C35 161.34(15)
O2 W1 C35 87.63(12)
O1 W1 C35 85.05(12)
C27 W1 C35 64.71(14)
C42 W1 C35 30.37(14)
C12 W1 C35 123.79(13)
C34 W1 C35 33.32(12)
C18 O1 W1 130.5(2)
C1 O2 W1 129.5(3)
O2 C1 C6 120.4(4)
O2 C1 C2 118.5(4)
C6 C1 C2 121.0(4)
C3 C2 C1 116.9(4)
C3 C2 C19 121.3(4)
C1 C2 C19 121.7(4)
C2 C3 C4 122.3(4)
C2 C3 H3A 118.9
C4 C3 H3A 118.9
C5 C4 C3 120.0(4)
C5 C4 H4A 120.0
C3 C4 H4A 120.0
C4 C5 C6 120.7(4)
C4 C5 H5A 119.7
C6 C5 H5A 119.7
C5 C6 C1 119.0(4)
C5 C6 C7 117.7(4)
C1 C6 C7 123.2(4)
C8 C7 C12 118.2(4)
C8 C7 C6 121.4(4)
C12 C7 C6 120.4(4)
C9 C8 C7 120.4(4)
C9 C8 H8A 119.8
C7 C8 H8A 119.8
C8 C9 C10 121.1(4)
C8 C9 H9A 119.4
C10 C9 H9A 119.4
C9 C10 C11 120.8(4)
C9 C10 H10A 119.6
C11 C10 H10A 119.6
C10 C11 C12 117.9(4)
C10 C11 C13 120.9(4)
C12 C11 C13 121.0(4)
C7 C12 C11 121.5(4)
C7 C12 C44 118.6(4)
C11 C12 C44 119.9(4)
C7 C12 W1 108.7(3)
C11 C12 W1 107.5(3)
C44 C12 W1 50.0(2)
C14 C13 C18 119.4(4)
C14 C13 C11 118.1(4)
C18 C13 C11 122.5(4)
C15 C14 C13 120.8(4)
C15 C14 H14A 119.6
C13 C14 H14A 119.6
C14 C15 C16 119.9(5)
C14 C15 H15A 120.1
C16 C15 H15A 120.1
C17 C16 C15 122.7(5)
C17 C16 H16A 118.7
C15 C16 H16A 118.7
C16 C17 C18 117.2(4)
C16 C17 C23 121.4(4)
C18 C17 C23 121.4(4)
O1 C18 C13 121.9(4)
O1 C18 C17 117.9(4)
C13 C18 C17 120.2(4)
C20 C19 C2 112.1(3)
C20 C19 C22 106.6(3)
C2 C19 C22 112.5(4)
C20 C19 C21 108.5(4)
C2 C19 C21 107.9(3)
C22 C19 C21 109.2(3)
C19 C20 H20A 109.5
C19 C20 H20B 109.5
H20A C20 H20B 109.5
C19 C20 H20C 109.5
H20A C20 H20C 109.5
H20B C20 H20C 109.5
C19 C21 H21A 109.5
C19 C21 H21B 109.5
H21A C21 H21B 109.5
C19 C21 H21C 109.5
H21A C21 H21C 109.5
H21B C21 H21C 109.5
C19 C22 H22A 109.5
C19 C22 H22B 109.5
H22A C22 H22B 109.5
C19 C22 H22C 109.5
H22A C22 H22C 109.5
H22B C22 H22C 109.5
C24 C23 C25 110.0(4)
C24 C23 C26 107.4(4)
C25 C23 C26 107.0(4)
C24 C23 C17 110.1(4)
C25 C23 C17 111.4(4)
C26 C23 C17 110.7(4)
C23 C24 H24A 109.5
C23 C24 H24B 109.5
H24A C24 H24B 109.5
C23 C24 H24C 109.5
H24A C24 H24C 109.5
H24B C24 H24C 109.5
C23 C25 H25A 109.5
C23 C25 H25B 109.5
H25A C25 H25B 109.5
C23 C25 H25C 109.5
H25A C25 H25C 109.5
H25B C25 H25C 109.5
C23 C26 H26A 109.5
C23 C26 H26B 109.5
H26A C26 H26B 109.5
C23 C26 H26C 109.5
H26A C26 H26C 109.5
H26B C26 H26C 109.5
C34 C27 C28 124.7(4)
C34 C27 W1 96.1(3)
C28 C27 W1 139.1(3)
C33 C28 C29 118.2(4)
C33 C28 C27 121.1(4)
C29 C28 C27 120.8(4)
C30 C29 C28 120.7(5)
C30 C29 H29A 119.6
C28 C29 H29A 119.6
C31 C30 C29 120.1(5)
C31 C30 H30A 120.0
C29 C30 H30A 120.0
C30 C31 C32 120.3(4)
C30 C31 H31A 119.9
C32 C31 H31A 119.9
C31 C32 C33 119.8(5)
C31 C32 H32A 120.1
C33 C32 H32A 120.1
C28 C33 C32 120.9(5)
C28 C33 H33A 119.6
C32 C33 H33A 119.6
C27 C34 C35 127.3(4)
C27 C34 W1 52.5(2)
C35 C34 W1 74.9(2)
C27 C34 H34A 116.3
C35 C34 H34A 116.3
W1 C34 H34A 168.7
C42 C35 C34 123.0(4)
C42 C35 C36 122.6(4)
C34 C35 C36 114.3(4)
C42 C35 W1 51.2(2)
C34 C35 W1 71.8(2)
C36 C35 W1 173.4(3)
C37 C36 C41 118.9(4)
C37 C36 C35 120.1(4)
C41 C36 C35 121.0(4)
C36 C37 C38 120.0(4)
C36 C37 H37A 120.0
C38 C37 H37A 120.0
C39 C38 C37 120.5(4)
C39 C38 H38A 119.7
C37 C38 H38A 119.7
C38 C39 C40 119.7(4)
C38 C39 H39A 120.1
C40 C39 H39A 120.1
C39 C40 C41 119.9(4)
C39 C40 H40A 120.0
C41 C40 H40A 120.0
C40 C41 C36 120.9(4)
C40 C41 H41A 119.6
C36 C41 H41A 119.6
C35 C42 C43 128.2(4)
C35 C42 W1 98.4(3)
C43 C42 W1 133.4(3)
C42 C43 H43A 109.5
C42 C43 H43B 109.5
H43A C43 H43B 109.5
C42 C43 H43C 109.5
H43A C43 H43C 109.5
H43B C43 H43C 109.5
C12 C44 C45 124.9(4)
C12 C44 W1 92.4(3)
C45 C44 W1 142.7(3)
C47 C45 C44 111.7(3)
C47 C45 C46 109.6(4)
C44 C45 C46 109.1(3)
C47 C45 C48 108.3(4)
C44 C45 C48 109.6(4)
C46 C45 C48 108.6(4)
C45 C46 H46A 109.5
C45 C46 H46B 109.5
H46A C46 H46B 109.5
C45 C46 H46C 109.5
H46A C46 H46C 109.5
H46B C46 H46C 109.5
C45 C47 H47A 109.5
C45 C47 H47B 109.5
H47A C47 H47B 109.5
C45 C47 H47C 109.5
H47A C47 H47C 109.5
H47B C47 H47C 109.5
C45 C48 H48A 109.5
C45 C48 H48B 109.5
H48A C48 H48B 109.5
C45 C48 H48C 109.5
H48A C48 H48C 109.5
H48B C48 H48C 109.5
C44' W1' O2' 92.44(16)
C44' W1' O1' 93.06(15)
O2' W1' O1' 164.98(11)
C44' W1' C42' 129.72(17)
O2' W1' C42' 82.15(14)
O1' W1' C42' 83.59(14)
C44' W1' C27' 135.38(18)
O2' W1' C27' 91.47(14)
O1' W1' C27' 94.41(14)
C42' W1' C27' 94.84(17)
C44' W1' C12' 37.07(16)
O2' W1' C12' 88.11(13)
O1' W1' C12' 87.87(13)
C42' W1' C12' 92.66(15)
C27' W1' C12' 172.36(16)
C44' W1' C34' 166.51(16)
O2' W1' C34' 89.30(12)
O1' W1' C34' 88.61(12)
C42' W1' C34' 63.77(15)
C27' W1' C34' 31.15(14)
C12' W1' C34' 156.42(14)
C1' O1' W1' 131.1(3)
C18' O2' W1' 132.6(3)
O1' C1' C2' 118.1(4)
O1' C1' C6' 120.5(4)
C2' C1' C6' 121.4(4)
C3' C2' C1' 116.7(4)
C3' C2' C19' 121.2(4)
C1' C2' C19' 122.1(4)
C4' C3' C2' 122.9(4)
C4' C3' H3'A 118.6
C2' C3' H3'A 118.6
C5' C4' C3' 119.6(4)
C5' C4' H4'A 120.2
C3' C4' H4'A 120.2
C4' C5' C6' 121.4(4)
C4' C5' H5'A 119.3
C6' C5' H5'A 119.3
C5' C6' C1' 118.0(4)
C5' C6' C7' 118.1(4)
C1' C6' C7' 123.7(4)
C8' C7' C12' 118.4(4)
C8' C7' C6' 119.7(4)
C12' C7' C6' 121.8(4)
C9' C8' C7' 120.0(4)
C9' C8' H8'A 120.0
C7' C8' H8'A 120.0
C10' C9' C8' 121.0(4)
C10' C9' H9'A 119.5
C8' C9' H9'A 119.5
C9' C10' C11' 120.9(4)
C9' C10' H10B 119.6
C11' C10' H10B 119.6
C12' C11' C10' 117.9(4)
C12' C11' C13' 122.7(4)
C10' C11' C13' 119.3(4)
C11' C12' C7' 121.5(4)
C11' C12' C44' 119.2(4)
C7' C12' C44' 119.4(4)
C11' C12' W1' 108.6(3)
C7' C12' W1' 108.2(3)
C44' C12' W1' 49.9(2)
C14' C13' C18' 118.0(4)
C14' C13' C11' 117.8(4)
C18' C13' C11' 123.9(4)
C15' C14' C13' 120.8(4)
C15' C14' H14B 119.6
C13' C14' H14B 119.6
C14' C15' C16' 120.1(4)
C14' C15' H15B 119.9
C16' C15' H15B 119.9
C17' C16' C15' 122.3(4)
C17' C16' H16B 118.9
C15' C16' H16B 118.9
C16' C17' C18' 117.0(4)
C16' C17' C23' 121.2(4)
C18' C17' C23' 121.8(4)
O2' C18' C13' 121.5(4)
O2' C18' C17' 116.8(4)
C13' C18' C17' 121.5(4)
C20' C19' C21' 108.0(4)
C20' C19' C22' 107.3(4)
C21' C19' C22' 109.0(4)
C20' C19' C2' 111.7(4)
C21' C19' C2' 110.5(4)
C22' C19' C2' 110.2(4)
C19' C20' H20D 109.5
C19' C20' H20E 109.5
H20D C20' H20E 109.5
C19' C20' H20F 109.5
H20D C20' H20F 109.5
H20E C20' H20F 109.5
C19' C21' H21D 109.5
C19' C21' H21E 109.5
H21D C21' H21E 109.5
C19' C21' H21F 109.5
H21D C21' H21F 109.5
H21E C21' H21F 109.5
C19' C22' H22D 109.5
C19' C22' H22E 109.5
H22D C22' H22E 109.5
C19' C22' H22F 109.5
H22D C22' H22F 109.5
H22E C22' H22F 109.5
C26' C23' C17' 111.0(4)
C26' C23' C25' 108.6(4)
C17' C23' C25' 109.6(4)
C26' C23' C24' 106.5(4)
C17' C23' C24' 111.9(4)
C25' C23' C24' 109.2(4)
C23' C24' H24D 109.5
C23' C24' H24E 109.5
H24D C24' H24E 109.5
C23' C24' H24F 109.5
H24D C24' H24F 109.5
H24E C24' H24F 109.5
C23' C25' H25D 109.5
C23' C25' H25E 109.5
H25D C25' H25E 109.5
C23' C25' H25F 109.5
H25D C25' H25F 109.5
H25E C25' H25F 109.5
C23' C26' H26D 109.5
C23' C26' H26E 109.5
H26D C26' H26E 109.5
C23' C26' H26F 109.5
H26D C26' H26F 109.5
H26E C26' H26F 109.5
C34' C27' C28' 124.5(4)
C34' C27' W1' 97.0(3)
C28' C27' W1' 138.1(3)
C29' C28' C33' 118.4(4)
C29' C28' C27' 121.3(4)
C33' C28' C27' 120.2(4)
C30' C29' C28' 121.0(5)
C30' C29' H29B 119.5
C28' C29' H29B 119.5
C29' C30' C31' 120.2(5)
C29' C30' H30B 119.9
C31' C30' H30B 119.9
C32' C31' C30' 119.4(4)
C32' C31' H31B 120.3
C30' C31' H31B 120.3
C33' C32' C31' 120.7(5)
C33' C32' H32B 119.6
C31' C32' H32B 119.6
C32' C33' C28' 120.3(5)
C32' C33' H33B 119.8
C28' C33' H33B 119.8
C27' C34' C35' 126.7(4)
C27' C34' W1' 51.9(2)
C35' C34' W1' 74.9(2)
C27' C34' H34B 116.7
C35' C34' H34B 116.7
W1' C34' H34B 167.9
C42' C35' C36' 123.9(4)
C42' C35' C34' 121.8(4)
C36' C35' C34' 114.3(4)
C41' C36' C37' 118.9(4)
C41' C36' C35' 119.9(4)
C37' C36' C35' 121.1(4)
C38' C37' C36' 120.3(4)
C38' C37' H37B 119.9
C36' C37' H37B 119.9
C39' C38' C37' 119.9(5)
C39' C38' H38B 120.0
C37' C38' H38B 120.0
C40' C39' C38' 119.8(5)
C40' C39' H39B 120.1
C38' C39' H39B 120.1
C39' C40' C41' 120.5(5)
C39' C40' H40B 119.7
C41' C40' H40B 119.7
C36' C41' C40' 120.6(5)
C36' C41' H41B 119.7
C40' C41' H41B 119.7
C35' C42' C43' 126.6(4)
C35' C42' W1' 99.5(3)
C43' C42' W1' 133.7(3)
C42' C43' H43D 109.5
C42' C43' H43E 109.5
H43D C43' H43E 109.5
C42' C43' H43F 109.5
H43D C43' H43F 109.5
H43E C43' H43F 109.5
C12' C44' C45' 125.0(4)
C12' C44' W1' 93.0(3)
C45' C44' W1' 141.9(3)
C48' C45' C46' 110.1(4)
C48' C45' C47' 109.0(4)
C46' C45' C47' 109.6(4)
C48' C45' C44' 108.4(4)
C46' C45' C44' 109.3(4)
C47' C45' C44' 110.5(4)
C45' C46' H46D 109.5
C45' C46' H46E 109.5
H46D C46' H46E 109.5
C45' C46' H46F 109.5
H46D C46' H46F 109.5
H46E C46' H46F 109.5
C45' C47' H47D 109.5
C45' C47' H47E 109.5
H47D C47' H47E 109.5
C45' C47' H47F 109.5
H47D C47' H47F 109.5
H47E C47' H47F 109.5
C45' C48' H48D 109.5
C45' C48' H48E 109.5
H48D C48' H48E 109.5
C45' C48' H48F 109.5
H48D C48' H48F 109.5
H48E C48' H48F 109.5
C53 O3 C52 113.2(5)
C52 C51 H51A 109.5
C52 C51 H51B 109.5
H51A C51 H51B 109.5
C52 C51 H51C 109.5
H51A C51 H51C 109.5
H51B C51 H51C 109.5
O3 C52 C51 109.3(5)
O3 C52 H52A 109.8
C51 C52 H52A 109.8
O3 C52 H52B 109.8
C51 C52 H52B 109.8
H52A C52 H52B 108.3
O3 C53 C54 111.0(6)
O3 C53 H53A 109.4
C54 C53 H53A 109.4
O3 C53 H53B 109.4
C54 C53 H53B 109.4
H53A C53 H53B 108.0
C53 C54 H54A 109.5
C53 C54 H54B 109.5
H54A C54 H54B 109.5
C53 C54 H54C 109.5
H54A C54 H54C 109.5
H54B C54 H54C 109.5

loop_
_geom_bond_atom_site_label_1
_geom_bond_atom_site_label_2
_geom_bond_distance
W1 C44 1.884(4)
W1 O2 1.972(3)
W1 O1 1.982(3)
W1 C27 2.062(4)
W1 C42 2.070(4)
W1 C12 2.456(4)
W1 C34 2.585(4)
W1 C35 2.627(4)
O1 C18 1.345(5)
O2 C1 1.360(5)
C1 C6 1.408(6)
C1 C2 1.418(6)
C2 C3 1.385(6)
C2 C19 1.538(6)
C3 C4 1.395(6)
C3 H3A 0.9500
C4 C5 1.365(6)
C4 H4A 0.9500
C5 C6 1.393(6)
C5 H5A 0.9500
C6 C7 1.490(6)
C7 C8 1.399(6)
C7 C12 1.409(6)
C8 C9 1.381(6)
C8 H8A 0.9500
C9 C10 1.382(6)
C9 H9A 0.9500
C10 C11 1.395(6)
C10 H10A 0.9500
C11 C12 1.414(6)
C11 C13 1.488(6)
C12 C44 1.500(5)
C13 C14 1.388(6)
C13 C18 1.413(5)
C14 C15 1.372(6)
C14 H14A 0.9500
C15 C16 1.383(7)
C15 H15A 0.9500
C16 C17 1.382(6)
C16 H16A 0.9500
C17 C18 1.431(6)
C17 C23 1.546(6)
C19 C20 1.534(6)
C19 C22 1.541(6)
C19 C21 1.546(6)
C20 H20A 0.9800
C20 H20B 0.9800
C20 H20C 0.9800
C21 H21A 0.9800
C21 H21B 0.9800
C21 H21C 0.9800
C22 H22A 0.9800
C22 H22B 0.9800
C22 H22C 0.9800
C23 C24 1.519(6)
C23 C25 1.526(6)
C23 C26 1.530(6)
C24 H24A 0.9800
C24 H24B 0.9800
C24 H24C 0.9800
C25 H25A 0.9800
C25 H25B 0.9800
C25 H25C 0.9800
C26 H26A 0.9800
C26 H26B 0.9800
C26 H26C 0.9800
C27 C34 1.354(6)
C27 C28 1.480(5)
C28 C33 1.385(6)
C28 C29 1.392(6)
C29 C30 1.389(6)
C29 H29A 0.9500
C30 C31 1.364(7)
C30 H30A 0.9500
C31 C32 1.378(7)
C31 H31A 0.9500
C32 C33 1.388(6)
C32 H32A 0.9500
C33 H33A 0.9500
C34 C35 1.495(5)
C34 H34A 0.9500
C35 C42 1.342(5)
C35 C36 1.513(6)
C36 C37 1.385(6)
C36 C41 1.387(6)
C37 C38 1.388(6)
C37 H37A 0.9500
C38 C39 1.376(6)
C38 H38A 0.9500
C39 C40 1.378(6)
C39 H39A 0.9500
C40 C41 1.380(6)
C40 H40A 0.9500
C41 H41A 0.9500
C42 C43 1.502(5)
C43 H43A 0.9800
C43 H43B 0.9800
C43 H43C 0.9800
C44 C45 1.526(5)
C45 C47 1.520(6)
C45 C46 1.527(6)
C45 C48 1.537(6)
C46 H46A 0.9800
C46 H46B 0.9800
C46 H46C 0.9800
C47 H47A 0.9800
C47 H47B 0.9800
C47 H47C 0.9800
C48 H48A 0.9800
C48 H48B 0.9800
C48 H48C 0.9800
W1' C44' 1.888(4)
W1' O2' 1.966(3)
W1' O1' 1.973(3)
W1' C42' 2.051(4)
W1' C27' 2.064(4)
W1' C12' 2.465(4)
W1' C34' 2.605(4)
O1' C1' 1.350(5)
O2' C18' 1.347(5)
C1' C2' 1.407(6)
C1' C6' 1.421(6)
C2' C3' 1.390(6)
C2' C19' 1.545(6)
C3' C4' 1.381(6)
C3' H3'A 0.9500
C4' C5' 1.364(6)
C4' H4'A 0.9500
C5' C6' 1.393(6)
C5' H5'A 0.9500
C6' C7' 1.493(6)
C7' C8' 1.395(6)
C7' C12' 1.419(6)
C8' C9' 1.391(6)
C8' H8'A 0.9500
C9' C10' 1.377(6)
C9' H9'A 0.9500
C10' C11' 1.404(6)
C10' H10B 0.9500
C11' C12' 1.397(6)
C11' C13' 1.487(6)
C12' C44' 1.488(6)
C13' C14' 1.400(6)
C13' C18' 1.414(6)
C14' C15' 1.377(6)
C14' H14B 0.9500
C15' C16' 1.386(6)
C15' H15B 0.9500
C16' C17' 1.384(6)
C16' H16B 0.9500
C17' C18' 1.418(6)
C17' C23' 1.532(6)
C19' C20' 1.521(6)
C19' C21' 1.529(6)
C19' C22' 1.536(6)
C20' H20D 0.9800
C20' H20E 0.9800
C20' H20F 0.9800
C21' H21D 0.9800
C21' H21E 0.9800
C21' H21F 0.9800
C22' H22D 0.9800
C22' H22E 0.9800
C22' H22F 0.9800
C23' C26' 1.529(6)
C23' C25' 1.544(6)
C23' C24' 1.548(6)
C24' H24D 0.9800
C24' H24E 0.9800
C24' H24F 0.9800
C25' H25D 0.9800
C25' H25E 0.9800
C25' H25F 0.9800
C26' H26D 0.9800
C26' H26E 0.9800
C26' H26F 0.9800
C27' C34' 1.358(6)
C27' C28' 1.472(6)
C28' C29' 1.392(6)
C28' C33' 1.404(6)
C29' C30' 1.383(6)
C29' H29B 0.9500
C30' C31' 1.389(7)
C30' H30B 0.9500
C31' C32' 1.385(7)
C31' H31B 0.9500
C32' C33' 1.383(6)
C32' H32B 0.9500
C33' H33B 0.9500
C34' C35' 1.498(6)
C34' H34B 0.9500
C35' C42' 1.366(6)
C35' C36' 1.495(6)
C36' C41' 1.376(6)
C36' C37' 1.390(6)
C37' C38' 1.387(6)
C37' H37B 0.9500
C38' C39' 1.380(6)
C38' H38B 0.9500
C39' C40' 1.369(6)
C39' H39B 0.9500
C40' C41' 1.380(6)
C40' H40B 0.9500
C41' H41B 0.9500
C42' C43' 1.495(5)
C43' H43D 0.9800
C43' H43E 0.9800
C43' H43F 0.9800
C44' C45' 1.537(6)
C45' C48' 1.524(6)
C45' C46' 1.531(7)
C45' C47' 1.533(6)
C46' H46D 0.9800
C46' H46E 0.9800
C46' H46F 0.9800
C47' H47D 0.9800
C47' H47E 0.9800
C47' H47F 0.9800
C48' H48D 0.9800
C48' H48E 0.9800
C48' H48F 0.9800
O3 C53 1.401(7)
O3 C52 1.431(7)
C51 C52 1.466(8)
C51 H51A 0.9800
C51 H51B 0.9800
C51 H51C 0.9800
C52 H52A 0.9900
C52 H52B 0.9900
C53 C54 1.448(9)
C53 H53A 0.9900
C53 H53B 0.9900
C54 H54A 0.9800
C54 H54B 0.9800
C54 H54C 0.9800
